data_2236816
loop_
_publ_author_name
'Souza, Marcela C. G.'
'da Ferreira, Leonardo'
'Comerlato, Nadia M.'
'Ferreira, Glaucio B.'
'do Visentin, Lorenzo'

_publ_section_title
;
 <i>cis</i>-Bis{(<i>E</i>)-2-[(2-fluorophenyl)iminomethyl]phenolato-\k^2^<i>N</i>,<i>O</i>}bis(pyridine-\k<i>N</i>)nickel(II)
;
_journal_coeditor_code BR2213
_journal_issue 12
_journal_name_full 'Acta Crystallographica Section E'
_journal_page_first m1470
_journal_paper_doi 10.1107/S1600536812045576
_journal_volume 68
_journal_year 2012
_chemical_formula_iupac '[Ni (C13 H9 F N O)2 (C5 H5 N)2]'
_chemical_formula_moiety 'C36 H28 F2 N4 Ni O2'
_chemical_formula_sum 'C36 H28 F2 N4 Ni O2'
_chemical_formula_weight 645.32
_chemical_melting_point 569
_chemical_name_systematic
;
<i>cis</i>-Bis{(<i>E</i>)-2-[(2-fluorophenyl)iminomethyl]phenolato-
\k^2^<i>N</i>,<i>O</i>}bis(pyridine-\k<i>N</i>)nickel(II)
;
_space_group_IT_number 2
_symmetry_cell_setting triclinic
_symmetry_space_group_name_Hall '-P 1'
_symmetry_space_group_name_H-M 'P -1'
_atom_sites_solution_hydrogens geom
_atom_sites_solution_primary direct
_atom_sites_solution_secondary difmap
_audit_creation_method SHELXL-97
_cell_angle_alpha 109.94(3)
_cell_angle_beta 98.53(3)
_cell_angle_gamma 111.93(3)
_cell_formula_units_Z 1
_cell_length_a 8.3160(17)
_cell_length_b 10.344(2)
_cell_length_c 11.049(2)
_cell_measurement_reflns_used 370
_cell_measurement_temperature 295(2)
_cell_measurement_theta_max 27.5
_cell_measurement_theta_min 1
_cell_volume 786.3(4)
_computing_cell_refinement '<i>PHICHI</i> (Duisenberg et al., 2000)'
_computing_data_collection 'COLLECT (Hooft, 1998)'
_computing_data_reduction 'EvalCCD (Duisenberg et al., 2003)'
_computing_molecular_graphics 'ORTEP-3 for Windows (Farrugia, 2012)'
_computing_publication_material 'WinGX (Farrugia, 2012)'
_computing_structure_refinement 'SHELXL97 (Sheldrick, 2008)'
_computing_structure_solution 'SHELXS97 (Sheldrick, 2008)'
_diffrn_ambient_temperature 295(2)
_diffrn_measured_fraction_theta_full 0.994
_diffrn_measured_fraction_theta_max 0.994
_diffrn_measurement_device '\k-geometry diffractometer'
_diffrn_measurement_device_type 'Nonius KappaCCD'
_diffrn_measurement_method '\f scans, and \w scans with \k'
_diffrn_radiation_monochromator graphite
_diffrn_radiation_source 'fine-focus sealed tube'
_diffrn_radiation_type MoK\a
_diffrn_radiation_wavelength 0.71073
_diffrn_reflns_av_R_equivalents 0.0260
_diffrn_reflns_av_sigmaI/netI 0.0213
_diffrn_reflns_limit_h_max 9
_diffrn_reflns_limit_h_min -10
_diffrn_reflns_limit_k_max 12
_diffrn_reflns_limit_k_min -12
_diffrn_reflns_limit_l_max 13
_diffrn_reflns_limit_l_min -13
_diffrn_reflns_number 11574
_diffrn_reflns_theta_full 25.50
_diffrn_reflns_theta_max 25.50
_diffrn_reflns_theta_min 3.77
_exptl_absorpt_coefficient_mu 0.667
_exptl_absorpt_correction_T_max 0.9242
_exptl_absorpt_correction_T_min 0.8950
_exptl_absorpt_correction_type multi-scan
_exptl_absorpt_process_details '(SADABS; Sheldrick, 2004)'
_exptl_crystal_colour red
_exptl_crystal_density_diffrn 1.359
_exptl_crystal_density_method 'not measured'
_exptl_crystal_description block
_exptl_crystal_F_000 332
_exptl_crystal_size_max 0.17
_exptl_crystal_size_mid 0.16
_exptl_crystal_size_min 0.12
_refine_diff_density_max 0.411
_refine_diff_density_min -0.320
_refine_ls_extinction_method none
_refine_ls_goodness_of_fit_ref 1.050
_refine_ls_hydrogen_treatment mixed
_refine_ls_matrix_type full
_refine_ls_number_parameters 219
_refine_ls_number_reflns 2909
_refine_ls_number_restraints 0
_refine_ls_restrained_S_all 1.050
_refine_ls_R_factor_all 0.0422
_refine_ls_R_factor_gt 0.0365
_refine_ls_shift/su_max 0.000
_refine_ls_shift/su_mean 0.000
_refine_ls_structure_factor_coef Fsqd
_refine_ls_weighting_details 'calc w=1/[\s^2^(Fo^2^)+(0.0566P)^2^+0.3890P] where P=(Fo^2^+2Fc^2^)/3'
_refine_ls_weighting_scheme calc
_refine_ls_wR_factor_gt 0.0999
_refine_ls_wR_factor_ref 0.1052
_reflns_number_gt 2652
_reflns_number_total 2909
_reflns_threshold_expression I>2\s(I)
_cod_data_source_file br2213.cif
_cod_data_source_block I
_cod_original_cell_volume 786.2(3)
_cod_database_code 2236816
_cod_database_fobs_code 2236816

loop_
_symmetry_equiv_pos_as_xyz
'x, y, z'
'-x, -y, -z'

loop_
_atom_site_type_symbol
_atom_site_label
_atom_site_fract_x
_atom_site_fract_y
_atom_site_fract_z
_atom_site_U_iso_or_equiv
_atom_site_adp_type
_atom_site_calc_flag
_atom_site_refinement_flags
_atom_site_occupancy
_atom_site_symmetry_multiplicity
Ni Ni1 0.0000 0.0000 0.0000 0.04073(15) Uani d S 1 2
C C1 0.3568(3) 0.1876(2) -0.0377(2) 0.0434(5) Uani d . 1 1
C C2 0.4086(3) 0.3195(2) 0.0890(2) 0.0438(5) Uani d . 1 1
C C3 0.3036(3) 0.3221(2) 0.1802(2) 0.0419(5) Uani d . 1 1
C C4 0.3826(4) 0.4568(3) 0.3068(2) 0.0563(6) Uani d . 1 1
H H4 0.3208 0.4613 0.3706 0.068 Uiso calc R 1 1
C C5 0.5489(4) 0.5805(3) 0.3367(3) 0.0677(8) Uani d . 1 1
H H5 0.5966 0.6664 0.4200 0.081 Uiso calc R 1 1
C C6 0.6465(4) 0.5792(3) 0.2444(3) 0.0700(8) Uani d . 1 1
H H6 0.7565 0.6642 0.2644 0.084 Uiso calc R 1 1
C C7 0.5771(3) 0.4504(3) 0.1237(3) 0.0598(6) Uani d . 1 1
H H7 0.6427 0.4486 0.0624 0.072 Uiso calc R 1 1
C C8 0.1974(3) -0.0607(2) -0.2117(2) 0.0388(4) Uani d . 1 1
C C9 0.1232(3) -0.0664(3) -0.3351(2) 0.0513(5) Uani d . 1 1
C C10 0.0995(4) -0.1814(3) -0.4576(2) 0.0645(7) Uani d . 1 1
H H10 0.0511 -0.1816 -0.5392 0.077 Uiso calc R 1 1
C C11 0.1480(4) -0.2945(3) -0.4574(3) 0.0661(7) Uani d . 1 1
H H11 0.1311 -0.3727 -0.5389 0.079 Uiso calc R 1 1
C C12 0.2215(5) -0.2914(3) -0.3360(3) 0.0705(8) Uani d . 1 1
H H12 0.2560 -0.3671 -0.3356 0.085 Uiso calc R 1 1
C C13 0.2449(4) -0.1764(3) -0.2140(3) 0.0574(6) Uani d . 1 1
C C14 0.0620(5) -0.2436(3) 0.0879(3) 0.0752(8) Uani d . 1 1
H H14 -0.0445 -0.3115 0.0149 0.090 Uiso calc R 1 1
C C15 0.1386(6) -0.3036(4) 0.1603(4) 0.0860(10) Uani d . 1 1
H H15 0.0836 -0.4091 0.1363 0.103 Uiso calc R 1 1
C C16 0.2949(4) -0.2069(4) 0.2667(3) 0.0716(8) Uani d . 1 1
H H16 0.3489 -0.2448 0.3167 0.086 Uiso calc R 1 1
C C17 0.3709(4) -0.0527(4) 0.2986(3) 0.0793(9) Uani d . 1 1
H H17 0.4783 0.0167 0.3704 0.095 Uiso calc R 1 1
C C18 0.2847(4) -0.0020(3) 0.2217(3) 0.0674(7) Uani d . 1 1
H H18 0.3368 0.1034 0.2450 0.081 Uiso calc R 1 1
N N1 0.2146(2) 0.05438(19) -0.08618(16) 0.0381(4) Uani d . 1 1
N N2 0.1329(2) -0.0937(2) 0.11714(19) 0.0463(4) Uani d . 1 1
O O1 0.1449(2) 0.21035(17) 0.15535(15) 0.0486(4) Uani d . 1 1
H H1 0.438(4) 0.204(3) -0.085(3) 0.060(7) Uiso d . 1 1
F F1 0.0721(4) 0.0386(3) -0.3371(2) 0.0771(9) Uani d P 0.700(4) 1
F F1' 0.2941(10) -0.1824(8) -0.1059(5) 0.086(2) Uani d P 0.300(4) 1

loop_
_atom_site_aniso_label
_atom_site_aniso_U_11
_atom_site_aniso_U_22
_atom_site_aniso_U_33
_atom_site_aniso_U_12
_atom_site_aniso_U_13
_atom_site_aniso_U_23
Ni1 0.0372(2) 0.0367(2) 0.0399(2) 0.01420(16) 0.00849(15) 0.01184(16)
C1 0.0392(11) 0.0459(11) 0.0413(11) 0.0147(9) 0.0096(9) 0.0210(9)
C2 0.0423(11) 0.0365(10) 0.0426(11) 0.0118(9) 0.0013(9) 0.0181(9)
C3 0.0453(11) 0.0330(9) 0.0389(10) 0.0185(9) -0.0003(8) 0.0113(8)
C4 0.0629(15) 0.0420(12) 0.0468(12) 0.0257(11) 0.0013(11) 0.0051(10)
C5 0.0727(17) 0.0331(11) 0.0590(15) 0.0178(12) -0.0163(13) 0.0004(11)
C6 0.0599(15) 0.0407(13) 0.0728(17) 0.0015(11) -0.0091(14) 0.0206(12)
C7 0.0515(14) 0.0476(13) 0.0606(15) 0.0063(11) 0.0030(11) 0.0258(11)
C8 0.0333(9) 0.0387(10) 0.0382(10) 0.0125(8) 0.0109(8) 0.0144(8)
C9 0.0509(13) 0.0586(13) 0.0438(12) 0.0271(11) 0.0104(10) 0.0208(10)
C10 0.0603(15) 0.0769(18) 0.0370(12) 0.0270(14) 0.0055(11) 0.0124(11)
C11 0.0730(17) 0.0494(13) 0.0513(14) 0.0183(13) 0.0222(13) 0.0045(11)
C12 0.101(2) 0.0541(15) 0.0755(18) 0.0470(16) 0.0434(17) 0.0295(13)
C13 0.0748(17) 0.0597(14) 0.0545(14) 0.0419(13) 0.0264(12) 0.0282(12)
C14 0.090(2) 0.0529(15) 0.0689(17) 0.0363(15) -0.0046(15) 0.0190(13)
C15 0.117(3) 0.0642(18) 0.083(2) 0.0542(19) 0.012(2) 0.0334(16)
C16 0.0747(18) 0.103(2) 0.0810(19) 0.0589(18) 0.0324(16) 0.0635(18)
C17 0.0539(15) 0.097(2) 0.086(2) 0.0232(15) 0.0016(14) 0.0591(19)
C18 0.0504(14) 0.0648(16) 0.0787(18) 0.0138(12) 0.0018(13) 0.0435(14)
N1 0.0367(8) 0.0374(8) 0.0353(8) 0.0162(7) 0.0070(7) 0.0130(7)
N2 0.0430(10) 0.0518(10) 0.0495(10) 0.0241(8) 0.0144(8) 0.0252(8)
O1 0.0457(8) 0.0416(8) 0.0439(8) 0.0158(7) 0.0116(6) 0.0081(6)
F1 0.120(2) 0.0914(17) 0.0525(13) 0.0771(17) 0.0231(13) 0.0362(12)
F1' 0.143(6) 0.110(5) 0.060(3) 0.104(5) 0.038(3) 0.045(3)

loop_
_atom_type_symbol
_atom_type_description
_atom_type_scat_dispersion_real
_atom_type_scat_dispersion_imag
_atom_type_scat_source
C C 0.0030 0.0020 'International Tables Vol C Tables 4.2.6.8 and 6.1.1.4'
H H 0.0000 0.0000 'International Tables Vol C Tables 4.2.6.8 and 6.1.1.4'
F F 0.0170 0.0100 'International Tables Vol C Tables 4.2.6.8 and 6.1.1.4'
N N 0.0060 0.0030 'International Tables Vol C Tables 4.2.6.8 and 6.1.1.4'
Ni Ni 0.3390 1.1120 'International Tables Vol C Tables 4.2.6.8 and 6.1.1.4'
O O 0.0110 0.0060 'International Tables Vol C Tables 4.2.6.8 and 6.1.1.4'

loop_
_geom_angle_atom_site_label_1
_geom_angle_atom_site_label_2
_geom_angle_atom_site_label_3
_geom_angle_site_symmetry_1
_geom_angle_site_symmetry_3
_geom_angle
_geom_angle_publ_flag
O1 Ni1 N1 . . 88.26(7) n
O1 Ni1 N1 2 . 91.74(7) ?
O1 Ni1 N1 . 2 91.74(7) ?
O1 Ni1 N1 2 2 88.26(7) ?
O1 Ni1 N2 . . 89.03(7) ?
O1 Ni1 N2 2 . 90.97(7) ?
N1 Ni1 N2 . . 91.69(7) n
N1 Ni1 N2 2 . 88.31(7) ?
O1 Ni1 N2 . 2 90.97(7) ?
O1 Ni1 N2 2 2 89.03(7) ?
N1 Ni1 N2 . 2 88.31(7) ?
N1 Ni1 N2 2 2 91.69(7) ?
C3 O1 Ni1 . . 131.30(10) ?
C1 N1 C8 . . 116.6(2) ?
C1 N1 Ni1 . . 125.0(2) ?
C8 N1 Ni1 . . 118.30(10) ?
C18 N2 C14 . . 115.9(2) ?
C18 N2 Ni1 . . 121.7(2) ?
C14 N2 Ni1 . . 122.3(2) ?
C9 C8 C13 . . 117.5(2) ?
C9 C8 N1 . . 121.6(2) ?
C13 C8 N1 . . 120.9(2) ?
N1 C1 C2 . . 127.1(2) ?
N1 C1 H1 . . 120.(2) ?
C2 C1 H1 . . 113.(2) ?
O1 C3 C2 . . 124.2(2) ?
O1 C3 C4 . . 119.2(2) ?
C2 C3 C4 . . 116.6(2) ?
C7 C2 C3 . . 119.6(2) ?
C7 C2 C1 . . 116.6(2) ?
C3 C2 C1 . . 123.8(2) ?
F1 C9 C8 . . 119.2(2) ?
F1 C9 C10 . . 118.9(2) ?
C8 C9 C10 . . 121.9(2) ?
F1' C13 C8 . . 118.5(3) ?
F1' C13 C12 . . 120.4(3) ?
C8 C13 C12 . . 120.9(2) ?
C4 C5 C6 . . 121.4(2) ?
C4 C5 H5 . . 119.3 ?
C6 C5 H5 . . 119.3 ?
C5 C4 C3 . . 121.5(3) ?
C5 C4 H4 . . 119.3 ?
C3 C4 H4 . . 119.3 ?
C11 C12 C13 . . 120.6(3) ?
C11 C12 H12 . . 119.7 ?
C13 C12 H12 . . 119.7 ?
C11 C10 C9 . . 119.6(2) ?
C11 C10 H10 . . 120.2 ?
C9 C10 H10 . . 120.2 ?
N2 C18 C17 . . 124.2(3) ?
N2 C18 H18 . . 117.9 ?
C17 C18 H18 . . 117.9 ?
C10 C11 C12 . . 119.5(2) ?
C10 C11 H11 . . 120.2 ?
C12 C11 H11 . . 120.2 ?
C6 C7 C2 . . 122.2(3) ?
C6 C7 H7 . . 118.9 ?
C2 C7 H7 . . 118.9 ?
C7 C6 C5 . . 118.7(2) ?
C7 C6 H6 . . 120.7 ?
C5 C6 H6 . . 120.7 ?
N2 C14 C15 . . 123.4(3) ?
N2 C14 H14 . . 118.3 ?
C15 C14 H14 . . 118.3 ?
C15 C16 C17 . . 118.4(3) ?
C15 C16 H16 . . 120.8 ?
C17 C16 H16 . . 120.8 ?
C16 C17 C18 . . 118.6(3) ?
C16 C17 H17 . . 120.7 ?
C18 C17 H17 . . 120.7 ?
C16 C15 C14 . . 119.4(3) ?
C16 C15 H15 . . 120.3 ?
C14 C15 H15 . . 120.3 ?

loop_
_geom_bond_atom_site_label_1
_geom_bond_atom_site_label_2
_geom_bond_site_symmetry_2
_geom_bond_distance
_geom_bond_publ_flag
N1 Ni1 . 2.128(2) n
N2 Ni1 . 2.251(2) n
Ni1 O1 2 2.003(2) ?
Ni1 O1 . 2.003(2) n
Ni1 N1 2 2.128(2) ?
Ni1 N2 2 2.251(2) ?
C1 N1 . 1.294(3) n
C1 C2 . 1.444(3) ?
C1 H1 . 0.92(3) ?
C2 C7 . 1.419(3) ?
C2 C3 . 1.428(3) ?
C3 O1 . 1.300(3) ?
C3 C4 . 1.430(3) ?
C4 C5 . 1.384(4) ?
C4 H4 . 0.9300 ?
C5 C6 . 1.394(5) ?
C5 H5 . 0.9300 ?
C6 C7 . 1.368(4) ?
C6 H6 . 0.9300 ?
C7 H7 . 0.9300 ?
C8 C9 . 1.382(3) ?
C8 C13 . 1.387(3) ?
C8 N1 . 1.431(3) n
C9 C10 . 1.390(3) ?
C10 C11 . 1.373(4) ?
C10 H10 . 0.9300 ?
C11 C12 . 1.374(4) ?
C11 H11 . 0.9300 ?
C12 C13 . 1.388(4) ?
C12 H12 . 0.9300 ?
C14 N2 . 1.333(3) ?
C14 C15 . 1.383(4) ?
C14 H14 . 0.9300 ?
C15 C16 . 1.359(5) ?
C15 H15 . 0.9300 ?
C16 C17 . 1.366(4) ?
C16 H16 . 0.9300 ?
C17 C18 . 1.384(4) ?
C17 H17 . 0.9300 ?
C18 N2 . 1.324(3) ?
C18 H18 . 0.9300 ?
F1 C9 . 1.311(3) ?
F1' C13 . 1.234(5) ?

loop_
_geom_torsion_atom_site_label_1
_geom_torsion_atom_site_label_2
_geom_torsion_atom_site_label_3
_geom_torsion_atom_site_label_4
_geom_torsion
_geom_torsion_publ_flag
C8 N1 C1 C2 -177.3(2) n
